data_1535717
loop_
_publ_author_name
'Hwang Seong-Ju'
'Iyer, R.G.'
'Kanatzidis, M.'

_publ_section_title
;
 Quaternary selenostannates Na(2-x) Ga(2-x) Sn(1+x) Se6 and A Ga Sn Se4
 (A=K, Rb, and Cs) through rapid cooling of melts. Kinetics versus
 thermodynamics in the polymorphism of A Ga Sn Se4
;
_journal_name_full 'Journal of Solid State Chemistry'
_journal_page_first 3640
_journal_page_last 3649
_journal_volume 177
_journal_year 2004
_chemical_formula_sum 'Ga K Se4 Sn'
_chemical_name_systematic 'K Ga (Sn Se4)'
_space_group_IT_number 140
_symmetry_space_group_name_Hall '-I 4 2c'
_symmetry_space_group_name_H-M 'I 4/m c m'
_cell_angle_alpha 90
_cell_angle_beta 90
_cell_angle_gamma 90
_cell_formula_units_Z 4
_cell_length_a 8.186
_cell_length_b 8.186
_cell_length_c 6.403
_cell_volume 429.069
_citation_journal_id_ASTM JSSCBI
_cod_data_source_file HwangSeong-Ju_JSSCBI_2004_1630.cif
_cod_data_source_block Ga1K1Se4Sn1
_cod_original_cell_volume 429.0688
_cod_original_formula_sum 'Ga1 K1 Se4 Sn1'
_cod_database_code 1535717

loop_
_symmetry_equiv_pos_as_xyz
x,y,z
-y,x,z
-x,-y,z
y,-x,z
x,-y,-z+1/2
y,x,-z+1/2
-x,y,-z+1/2
-y,-x,-z+1/2
-x,-y,-z
y,-x,-z
x,y,-z
-y,x,-z
-x,y,z-1/2
-y,-x,z-1/2
x,-y,z-1/2
y,x,z-1/2
x+1/2,y+1/2,z+1/2
-y+1/2,x+1/2,z+1/2
-x+1/2,-y+1/2,z+1/2
y+1/2,-x+1/2,z+1/2
x+1/2,-y+1/2,-z+1
y+1/2,x+1/2,-z+1
-x+1/2,y+1/2,-z+1
-y+1/2,-x+1/2,-z+1
-x+1/2,-y+1/2,-z+1/2
y+1/2,-x+1/2,-z+1/2
x+1/2,y+1/2,-z+1/2
-y+1/2,x+1/2,-z+1/2
-x+1/2,y+1/2,z
-y+1/2,-x+1/2,z
x+1/2,-y+1/2,z
y+1/2,x+1/2,z

loop_
_atom_site_label
_atom_site_type_symbol
_atom_site_fract_x
_atom_site_fract_y
_atom_site_fract_z
_atom_site_occupancy
_atom_site_U_iso_or_equiv
K1 K+1 1 0 0.25 1 0.0
Sn1 Sn+4 0.5 0 0.25 1 0.0
Ga1 Ga+3 0.5 0 0.25 1 0.0
Se1 Se-2 0.66197 0.16197 0 2 0.0
